data_2019385
loop_
_publ_author_name
'Schwarzer, Anke'
'Weber, Edwin'

_publ_section_title
;
 Photochemical dimerization of a fluorinated dibenzylideneacetone in
 chloroform solution
;
_journal_coeditor_code EG3145
_journal_issue 2
_journal_name_full 'Acta Crystallographica Section C'
_journal_page_first 202
_journal_page_last 206
_journal_paper_doi 10.1107/S2053229613034232
_journal_volume 70
_journal_year 2014
_chemical_formula_iupac 'C17 H10 F4 O'
_chemical_formula_moiety 'C17 H10 F4 O'
_chemical_formula_sum 'C17 H10 F4 O'
_chemical_formula_weight 306.25
_chemical_name_systematic
;
1,5-Bis(2,6-difluorophenyl)penta-1,4-dien-3-one
;
_space_group_IT_number 14
_symmetry_cell_setting monoclinic
_symmetry_space_group_name_Hall '-P 2yn'
_symmetry_space_group_name_H-M 'P 1 21/n 1'
_atom_sites_solution_hydrogens geom
_atom_sites_solution_primary direct
_atom_sites_solution_secondary difmap
_audit_creation_method SHELXL-97
_cell_angle_alpha 90.00
_cell_angle_beta 104.831(5)
_cell_angle_gamma 90.00
_cell_formula_units_Z 4
_cell_length_a 7.4793(6)
_cell_length_b 15.6410(13)
_cell_length_c 12.0962(11)
_cell_measurement_reflns_used 1695
_cell_measurement_temperature 93(2)
_cell_measurement_theta_max 26.91
_cell_measurement_theta_min 2.17
_cell_volume 1367.9(2)
_computing_cell_refinement 'SMART (Bruker, 2007)'
_computing_data_collection 'SMART (Bruker, 2007)'
_computing_data_reduction 'SAINT (Bruker, 2007)'
_computing_molecular_graphics 'SHELXL97 (Sheldrick, 2008)'
_computing_publication_material 'SHELXL97 (Sheldrick, 2008)'
_computing_structure_refinement 'SHELXL97 (Sheldrick, 2008)'
_computing_structure_solution 'SHELXTL (Bruker, 2007)'
_diffrn_ambient_temperature 93(2)
_diffrn_measured_fraction_theta_full 0.995
_diffrn_measured_fraction_theta_max 0.995
_diffrn_measurement_device_type 'Bruker SMART CCD area-detector'
_diffrn_measurement_method 'phi and omega scans'
_diffrn_radiation_monochromator graphite
_diffrn_radiation_source 'fine-focus sealed tube'
_diffrn_radiation_type MoK\a
_diffrn_radiation_wavelength 0.71073
_diffrn_reflns_av_R_equivalents 0.0555
_diffrn_reflns_av_sigmaI/netI 0.0584
_diffrn_reflns_limit_h_max 8
_diffrn_reflns_limit_h_min -9
_diffrn_reflns_limit_k_max 19
_diffrn_reflns_limit_k_min -19
_diffrn_reflns_limit_l_max 15
_diffrn_reflns_limit_l_min -12
_diffrn_reflns_number 10280
_diffrn_reflns_theta_full 26.99
_diffrn_reflns_theta_max 26.99
_diffrn_reflns_theta_min 2.91
_exptl_absorpt_coefficient_mu 0.129
_exptl_absorpt_correction_type none
_exptl_crystal_colour yellow
_exptl_crystal_density_diffrn 1.487
_exptl_crystal_density_method 'not measured'
_exptl_crystal_description needle
_exptl_crystal_F_000 624
_exptl_crystal_size_max 0.51
_exptl_crystal_size_mid 0.36
_exptl_crystal_size_min 0.32
_refine_diff_density_max 0.220
_refine_diff_density_min -0.250
_refine_ls_extinction_method none
_refine_ls_goodness_of_fit_ref 0.990
_refine_ls_hydrogen_treatment constr
_refine_ls_matrix_type full
_refine_ls_number_parameters 199
_refine_ls_number_reflns 2964
_refine_ls_number_restraints 0
_refine_ls_restrained_S_all 0.990
_refine_ls_R_factor_all 0.0888
_refine_ls_R_factor_gt 0.0438
_refine_ls_shift/su_max 0.001
_refine_ls_shift/su_mean 0.000
_refine_ls_structure_factor_coef Fsqd
_refine_ls_weighting_details 'calc w=1/[\s^2^(Fo^2^)+(0.0590P)^2^+0.0000P] where P=(Fo^2^+2Fc^2^)/3'
_refine_ls_weighting_scheme calc
_refine_ls_wR_factor_gt 0.1015
_refine_ls_wR_factor_ref 0.1163
_reflns_number_gt 1849
_reflns_number_total 2964
_reflns_threshold_expression I>2sigma(I)
_cod_data_source_file eg3145sup1.cif
_cod_data_source_block I
_cod_original_sg_symbol_Hall -P2yn
_cod_original_sg_symbol_H-M 'P 21/n'
_cod_database_code 2019385

loop_
_symmetry_equiv_pos_as_xyz
'x, y, z'
'-x+1/2, y+1/2, -z+1/2'
'-x, -y, -z'
'x-1/2, -y-1/2, z-1/2'

loop_
_atom_site_type_symbol
_atom_site_label
_atom_site_fract_x
_atom_site_fract_y
_atom_site_fract_z
_atom_site_U_iso_or_equiv
_atom_site_adp_type
_atom_site_calc_flag
_atom_site_refinement_flags
_atom_site_occupancy
_atom_site_symmetry_multiplicity
O O1 0.95990(19) 0.88009(9) 0.72219(12) 0.0311(4) Uani d . 1 1
F F1 1.28188(17) 0.62221(8) 0.75771(10) 0.0408(3) Uani d . 1 1
F F2 0.96248(16) 0.68269(8) 0.37687(10) 0.0375(3) Uani d . 1 1
F F3 0.62824(16) 1.05282(7) 0.35881(10) 0.0320(3) Uani d . 1 1
F F4 0.71941(17) 1.15006(8) 0.73743(10) 0.0416(4) Uani d . 1 1
C C1 1.2344(3) 0.60131(13) 0.64476(17) 0.0279(5) Uani d . 1 1
C C2 1.3041(3) 0.52711(14) 0.6123(2) 0.0326(5) Uani d . 1 1
H H2 1.3821 0.4909 0.6670 0.039 Uiso calc R 1 1
C C3 1.2570(3) 0.50662(14) 0.4971(2) 0.0326(5) Uani d . 1 1
H H3 1.3043 0.4557 0.4724 0.039 Uiso calc R 1 1
C C4 1.1418(3) 0.55928(13) 0.41686(19) 0.0298(5) Uani d . 1 1
H H4 1.1093 0.5451 0.3379 0.036 Uiso calc R 1 1
C C5 1.0764(3) 0.63254(13) 0.45580(18) 0.0262(5) Uani d . 1 1
C C6 1.1190(2) 0.65834(13) 0.56930(16) 0.0226(4) Uani d . 1 1
C C7 1.0584(2) 0.73719(12) 0.61288(17) 0.0237(4) Uani d . 1 1
H H7 1.0936 0.7435 0.6937 0.028 Uiso calc R 1 1
C C8 0.9598(2) 0.80204(12) 0.55473(17) 0.0227(4) Uani d . 1 1
H H8 0.9172 0.7994 0.4738 0.027 Uiso calc R 1 1
C C9 0.9178(2) 0.87745(12) 0.61683(17) 0.0226(4) Uani d . 1 1
C C10 0.8211(2) 0.94938(12) 0.54759(17) 0.0230(4) Uani d . 1 1
H H10 0.7903 0.9465 0.4665 0.028 Uiso calc R 1 1
C C11 0.7772(2) 1.01847(12) 0.59975(17) 0.0226(4) Uani d . 1 1
H H11 0.8147 1.0170 0.6809 0.027 Uiso calc R 1 1
C C12 0.6802(2) 1.09605(12) 0.55061(16) 0.0218(4) Uani d . 1 1
C C13 0.6070(2) 1.11323(13) 0.43514(16) 0.0229(4) Uani d . 1 1
C C14 0.5135(3) 1.18678(13) 0.39291(17) 0.0259(5) Uani d . 1 1
H H14 0.4659 1.1949 0.3129 0.031 Uiso calc R 1 1
C C15 0.4906(3) 1.24870(13) 0.46984(18) 0.0275(5) Uani d . 1 1
H H15 0.4261 1.2999 0.4423 0.033 Uiso calc R 1 1
C C16 0.5603(3) 1.23702(13) 0.58599(18) 0.0297(5) Uani d . 1 1
H H16 0.5456 1.2797 0.6389 0.036 Uiso calc R 1 1
C C17 0.6515(3) 1.16191(13) 0.62293(17) 0.0267(5) Uani d . 1 1

loop_
_atom_site_aniso_label
_atom_site_aniso_U_11
_atom_site_aniso_U_22
_atom_site_aniso_U_33
_atom_site_aniso_U_12
_atom_site_aniso_U_13
_atom_site_aniso_U_23
O1 0.0375(9) 0.0309(8) 0.0231(8) -0.0021(6) 0.0045(6) 0.0002(6)
F1 0.0500(8) 0.0379(8) 0.0266(7) 0.0059(6) -0.0045(6) 0.0035(6)
F2 0.0419(8) 0.0433(8) 0.0243(7) 0.0150(6) 0.0028(5) 0.0012(6)
F3 0.0388(7) 0.0344(7) 0.0223(7) 0.0067(5) 0.0069(5) -0.0022(5)
F4 0.0522(8) 0.0454(8) 0.0236(7) 0.0103(6) 0.0034(6) -0.0069(6)
C1 0.0238(11) 0.0340(12) 0.0236(11) -0.0050(8) 0.0017(8) 0.0035(9)
C2 0.0227(11) 0.0294(12) 0.0414(14) 0.0004(9) 0.0006(9) 0.0059(10)
C3 0.0213(11) 0.0308(12) 0.0478(15) 0.0001(8) 0.0125(10) -0.0026(10)
C4 0.0264(11) 0.0346(12) 0.0307(12) -0.0007(9) 0.0114(9) -0.0022(10)
C5 0.0187(10) 0.0302(12) 0.0294(12) 0.0026(8) 0.0057(8) 0.0057(9)
C6 0.0136(10) 0.0280(11) 0.0261(11) -0.0033(7) 0.0052(8) 0.0025(8)
C7 0.0165(10) 0.0310(11) 0.0236(11) -0.0067(8) 0.0049(8) 0.0008(9)
C8 0.0164(10) 0.0298(11) 0.0219(11) -0.0052(8) 0.0047(8) 0.0003(8)
C9 0.0144(10) 0.0290(11) 0.0242(11) -0.0082(8) 0.0048(8) 0.0012(9)
C10 0.0188(10) 0.0288(11) 0.0214(10) -0.0052(8) 0.0050(8) 0.0015(8)
C11 0.0177(10) 0.0298(11) 0.0209(10) -0.0078(8) 0.0058(8) -0.0007(8)
C12 0.0132(9) 0.0269(11) 0.0261(11) -0.0053(7) 0.0068(8) -0.0001(8)
C13 0.0186(10) 0.0274(11) 0.0246(11) -0.0069(8) 0.0087(8) -0.0042(8)
C14 0.0216(10) 0.0314(12) 0.0250(11) -0.0032(8) 0.0063(8) 0.0025(9)
C15 0.0198(11) 0.0265(11) 0.0375(13) -0.0020(8) 0.0098(9) 0.0020(9)
C16 0.0287(12) 0.0294(12) 0.0328(13) -0.0035(9) 0.0114(9) -0.0072(9)
C17 0.0240(11) 0.0343(12) 0.0208(11) -0.0039(8) 0.0039(8) -0.0053(9)

loop_
_atom_type_symbol
_atom_type_description
_atom_type_scat_dispersion_real
_atom_type_scat_dispersion_imag
_atom_type_scat_source
C C 0.0033 0.0016 'International Tables Vol C Tables 4.2.6.8 and 6.1.1.4'
H H 0.0000 0.0000 'International Tables Vol C Tables 4.2.6.8 and 6.1.1.4'
O O 0.0106 0.0060 'International Tables Vol C Tables 4.2.6.8 and 6.1.1.4'
F F 0.0171 0.0103 'International Tables Vol C Tables 4.2.6.8 and 6.1.1.4'

loop_
_geom_angle_atom_site_label_1
_geom_angle_atom_site_label_2
_geom_angle_atom_site_label_3
_geom_angle
F1 C1 C2 118.09(18)
F1 C1 C6 117.34(18)
C2 C1 C6 124.6(2)
C1 C2 C3 117.9(2)
C1 C2 H2 121.1
C3 C2 H2 121.1
C2 C3 C4 121.2(2)
C2 C3 H3 119.4
C4 C3 H3 119.4
C5 C4 C3 117.7(2)
C5 C4 H4 121.1
C3 C4 H4 121.1
F2 C5 C4 117.09(18)
F2 C5 C6 118.20(17)
C4 C5 C6 124.71(19)
C5 C6 C1 113.95(18)
C5 C6 C7 126.13(18)
C1 C6 C7 119.91(18)
C8 C7 C6 129.02(19)
C8 C7 H7 115.5
C6 C7 H7 115.5
C7 C8 C9 119.84(18)
C7 C8 H8 120.1
C9 C8 H8 120.1
O1 C9 C8 121.46(18)
O1 C9 C10 121.30(18)
C8 C9 C10 117.24(17)
C11 C10 C9 119.53(18)
C11 C10 H10 120.2
C9 C10 H10 120.2
C10 C11 C12 129.61(19)
C10 C11 H11 115.2
C12 C11 H11 115.2
C13 C12 C17 113.64(17)
C13 C12 C11 126.63(18)
C17 C12 C11 119.72(18)
F3 C13 C14 117.79(17)
F3 C13 C12 117.66(17)
C14 C13 C12 124.55(18)
C13 C14 C15 118.33(19)
C13 C14 H14 120.8
C15 C14 H14 120.8
C16 C15 C14 120.82(19)
C16 C15 H15 119.6
C14 C15 H15 119.6
C17 C16 C15 118.10(19)
C17 C16 H16 121.0
C15 C16 H16 121.0
F4 C17 C16 118.19(18)
F4 C17 C12 117.25(18)
C16 C17 C12 124.56(19)

loop_
_geom_bond_atom_site_label_1
_geom_bond_atom_site_label_2
_geom_bond_distance
O1 C9 1.233(2)
F1 C1 1.361(2)
F2 C5 1.355(2)
F3 C13 1.359(2)
F4 C17 1.360(2)
C1 C2 1.370(3)
C1 C6 1.404(3)
C2 C3 1.385(3)
C2 H2 0.9500
C3 C4 1.391(3)
C3 H3 0.9500
C4 C5 1.375(3)
C4 H4 0.9500
C5 C6 1.388(3)
C6 C7 1.458(3)
C7 C8 1.342(3)
C7 H7 0.9500
C8 C9 1.475(3)
C8 H8 0.9500
C9 C10 1.477(3)
C10 C11 1.334(3)
C10 H10 0.9500
C11 C12 1.460(3)
C11 H11 0.9500
C12 C13 1.390(3)
C12 C17 1.403(3)
C13 C14 1.375(3)
C14 C15 1.384(3)
C14 H14 0.9500
C15 C16 1.380(3)
C15 H15 0.9500
C16 C17 1.374(3)
C16 H16 0.9500

loop_
_geom_hbond_atom_site_label_D
_geom_hbond_atom_site_label_H
_geom_hbond_atom_site_label_A
_geom_hbond_site_symmetry_A
_geom_hbond_distance_DH
_geom_hbond_distance_HA
_geom_hbond_distance_DA
_geom_hbond_angle_DHA
C2 H2 O1 2_746 0.95 2.32 3.256(3) 168.3
C16 H16 O1 2_656 0.95 2.31 3.255(3) 174.2
C4 H4 F3 2_645 0.95 2.58 3.429(2) 148.7
C14 H14 F2 2_655 0.95 2.49 3.314(2) 144.5

loop_
_geom_torsion_atom_site_label_1
_geom_torsion_atom_site_label_2
_geom_torsion_atom_site_label_3
_geom_torsion_atom_site_label_4
_geom_torsion
F1 C1 C2 C3 -179.28(18)
C6 C1 C2 C3 -0.3(3)
C1 C2 C3 C4 -0.4(3)
C2 C3 C4 C5 0.2(3)
C3 C4 C5 F2 -179.23(17)
C3 C4 C5 C6 0.9(3)
F2 C5 C6 C1 178.63(17)
C4 C5 C6 C1 -1.5(3)
F2 C5 C6 C7 -2.6(3)
C4 C5 C6 C7 177.34(18)
F1 C1 C6 C5 -179.83(17)
C2 C1 C6 C5 1.1(3)
F1 C1 C6 C7 1.3(3)
C2 C1 C6 C7 -177.72(18)
C5 C6 C7 C8 -3.8(3)
C1 C6 C7 C8 174.96(19)
C6 C7 C8 C9 -178.40(17)
C7 C8 C9 O1 -5.2(3)
C7 C8 C9 C10 175.51(17)
O1 C9 C10 C11 -0.4(3)
C8 C9 C10 C11 178.90(16)
C9 C10 C11 C12 -178.86(17)
C10 C11 C12 C13 1.9(3)
C10 C11 C12 C17 -179.01(18)
C17 C12 C13 F3 -179.93(15)
C11 C12 C13 F3 -0.7(3)
C17 C12 C13 C14 -0.5(3)
C11 C12 C13 C14 178.73(18)
F3 C13 C14 C15 179.83(16)
C12 C13 C14 C15 0.4(3)
C13 C14 C15 C16 0.2(3)
C14 C15 C16 C17 -0.6(3)
C15 C16 C17 F4 -179.64(17)
C15 C16 C17 C12 0.4(3)
C13 C12 C17 F4 -179.88(16)
C11 C12 C17 F4 0.9(3)
C13 C12 C17 C16 0.0(3)
C11 C12 C17 C16 -179.20(18)
